data_2300185
loop_
_publ_author_name
'Seredyuk, Maksym'
'Gaspar, Ana B.'
'Kusz, Joachim'
'Bednarek, Gabriela'
'G\"utlich, Philipp'

_publ_section_title
;
 Variable-temperature X-ray crystal structure determinations of
 {Fe[tren(6-Mepy)~3~]}(ClO~4~)~2~ and {Zn[tren(6-Mepy)~3~]}(ClO~4~)~2~
 compounds: correlation of the structural data with magnetic and
 M\"ossbauer spectroscopy data
;
_journal_issue 6
_journal_name_full 'Journal of Applied Crystallography'
_journal_page_first 1135
_journal_page_last 1145
_journal_paper_doi 10.1107/S0021889807048571
_journal_volume 40
_journal_year 2007
_chemical_formula_sum 'C27 H33 Cl2 N7 O8 Zn'
_chemical_formula_weight 719.87
_chemical_name_systematic
;
 ?
;
_space_group_IT_number 14
_symmetry_cell_setting monoclinic
_symmetry_space_group_name_Hall '-P 2ybc'
_symmetry_space_group_name_H-M 'P 1 21/c 1'
_atom_sites_solution_hydrogens geom
_atom_sites_solution_primary direct
_atom_sites_solution_secondary difmap
_audit_creation_method SHELXL-97
_cell_angle_alpha 90.00
_cell_angle_beta 91.478(4)
_cell_angle_gamma 90.00
_cell_formula_units_Z 4
_cell_length_a 10.6541(5)
_cell_length_b 19.4812(8)
_cell_length_c 15.2306(6)
_cell_measurement_temperature 330(2)
_cell_volume 3160.1(2)
_computing_cell_refinement
;
CrysAlis RED, Oxford Diffraction Ltd.,
Version 1.171.29.2 (release 20-01-2006 CrysAlis171 .NET)
(compiled Jan 20 2006,12:36:28)
;
_computing_data_collection
;
CrysAlis CCD, Oxford Diffraction Ltd.,
Version 1.171.29.2 (release 20-01-2006 CrysAlis171 .NET)
(compiled Jan 20 2006,12:36:28)
;
_computing_data_reduction
;
CrysAlis RED, Oxford Diffraction Ltd.,
Version 1.171.29.2 (release 20-01-2006 CrysAlis171 .NET)
(compiled Jan 20 2006,12:36:28)
;
_computing_structure_refinement 'SHELXL-97 (Sheldrick, 1997)'
_computing_structure_solution 'SHELXS-97 (Sheldrick, 1990)'
_diffrn_ambient_temperature 330(2)
_diffrn_detector_area_resol_mean 16.0328
_diffrn_measured_fraction_theta_full 0.995
_diffrn_measured_fraction_theta_max 0.873
_diffrn_measurement_device_type KM4_CCD_Sapphire3
_diffrn_measurement_method \q-scan
_diffrn_radiation_monochromator graphite
_diffrn_radiation_source 'fine-focus sealed tube'
_diffrn_radiation_type MoK\a
_diffrn_radiation_wavelength 0.71073
_diffrn_reflns_av_R_equivalents 0.0270
_diffrn_reflns_av_sigmaI/netI 0.0679
_diffrn_reflns_limit_h_max 15
_diffrn_reflns_limit_h_min -15
_diffrn_reflns_limit_k_max 29
_diffrn_reflns_limit_k_min -28
_diffrn_reflns_limit_l_max 23
_diffrn_reflns_limit_l_min -13
_diffrn_reflns_number 29045
_diffrn_reflns_theta_full 25.00
_diffrn_reflns_theta_max 32.94
_diffrn_reflns_theta_min 2.83
_exptl_absorpt_coefficient_mu 1.006
_exptl_absorpt_correction_T_max 0.89178
_exptl_absorpt_correction_T_min 0.86543
_exptl_absorpt_correction_type multi-scan
_exptl_absorpt_process_details
;
CrysAlis RED, Oxford Diffraction Ltd.,
Version 1.171.29.2 (release 20-01-2006 CrysAlis171 .NET)
(compiled Jan 20 2006,12:36:28)
Empirical absorption correction using spherical harmonics,
implemented in SCALE3 ABSPACK scaling algorithm.
;
_exptl_crystal_colour yellow
_exptl_crystal_density_diffrn 1.513
_exptl_crystal_density_method 'not measured'
_exptl_crystal_description polyhedron
_exptl_crystal_F_000 1488
_exptl_crystal_size_max 0.32
_exptl_crystal_size_mid 0.26
_exptl_crystal_size_min 0.12
_refine_diff_density_max 0.926
_refine_diff_density_min -0.540
_refine_ls_extinction_method none
_refine_ls_goodness_of_fit_ref 1.021
_refine_ls_hydrogen_treatment constr
_refine_ls_matrix_type full
_refine_ls_number_parameters 409
_refine_ls_number_reflns 10348
_refine_ls_number_restraints 0
_refine_ls_restrained_S_all 1.021
_refine_ls_R_factor_all 0.1131
_refine_ls_R_factor_gt 0.0466
_refine_ls_shift/su_max 0.001
_refine_ls_shift/su_mean 0.000
_refine_ls_structure_factor_coef Fsqd
_refine_ls_weighting_details 'calc w=1/[\s^2^(Fo^2^)+(0.0602P)^2^+0.0000P] where P=(Fo^2^+2Fc^2^)/3'
_refine_ls_weighting_scheme calc
_refine_ls_wR_factor_gt 0.1258
_refine_ls_wR_factor_ref 0.1335
_reflns_number_gt 4454
_reflns_number_total 10348
_reflns_threshold_expression >2sigma(I)
_cod_data_source_file aj5096.cif
_cod_data_source_block 1-Zn_330
_cod_original_sg_symbol_H-M 'P 21/c'
_cod_database_code 2300185

loop_
_symmetry_equiv_pos_as_xyz
'x, y, z'
'-x, y+1/2, -z+1/2'
'-x, -y, -z'
'x, -y-1/2, z-1/2'

loop_
_atom_site_type_symbol
_atom_site_label
_atom_site_fract_x
_atom_site_fract_y
_atom_site_fract_z
_atom_site_U_iso_or_equiv
_atom_site_adp_type
_atom_site_calc_flag
_atom_site_refinement_flags
_atom_site_occupancy
_atom_site_disorder_assembly
_atom_site_disorder_group
Zn Zn1 0.69308(3) 0.071798(14) 0.741515(17) 0.04825(11) Uani d . 1 . .
Cl Cl1 1.36227(8) 0.31797(4) 0.54007(5) 0.0770(2) Uani d . 1 . .
Cl Cl2 1.22699(9) -0.14776(5) 0.69013(7) 0.0929(3) Uani d . 1 . .
N N1 0.6282(2) 0.10250(11) 0.61529(13) 0.0608(6) Uani d . 1 . .
N N2 0.8450(2) 0.15057(10) 0.69454(14) 0.0546(5) Uani d . 1 . .
N N3 0.76434(19) 0.05320(11) 0.88372(13) 0.0543(5) Uani d . 1 . .
N N4 0.6156(2) 0.15305(11) 0.81233(15) 0.0581(5) Uani d . 1 . .
N N5 0.56034(19) -0.00480(11) 0.76412(14) 0.0554(5) Uani d . 1 . .
N N6 0.7722(2) -0.02754(10) 0.67272(12) 0.0521(5) Uani d . 1 . .
N N7 0.4046(2) 0.10709(13) 0.71460(18) 0.0738(7) Uani d . 1 . .
O O1 1.3238(4) 0.30637(18) 0.6256(2) 0.1609(14) Uani d . 1 . .
O O2 1.4373(3) 0.26474(13) 0.5090(2) 0.1364(12) Uani d . 1 . .
O O3 1.2471(4) 0.31863(19) 0.4903(3) 0.1599(13) Uani d . 1 . .
O O4 1.4165(3) 0.38235(13) 0.5295(3) 0.1435(12) Uani d . 1 . .
O O5 1.2958(6) -0.1197(3) 0.6356(2) 0.298(4) Uani d . 1 . .
O O6 1.1381(4) -0.1039(2) 0.7240(3) 0.2016(19) Uani d . 1 . .
O O7 1.1731(4) -0.20510(15) 0.6502(2) 0.1420(12) Uani d . 1 . .
O O8 1.2945(4) -0.1640(2) 0.7684(2) 0.1752(16) Uani d . 1 . .
C C1 0.5787(3) -0.06323(14) 0.73304(19) 0.0642(7) Uani d . 1 . .
H H11 0.5220 -0.0982 0.7445 0.077 Uiso calc R 1 . .
C C2 0.6860(3) -0.07789(13) 0.67966(18) 0.0579(6) Uani d . 1 . .
C C3 0.6984(3) -0.14033(15) 0.6388(2) 0.0789(9) Uani d . 1 . .
H H13 0.6368 -0.1738 0.6439 0.095 Uiso calc R 1 . .
C C4 0.8034(4) -0.15266(17) 0.5903(2) 0.0879(10) Uani d . 1 . .
H H14 0.8133 -0.1943 0.5615 0.105 Uiso calc R 1 . .
C C5 0.8909(3) -0.10363(16) 0.58540(19) 0.0758(8) Uani d . 1 . .
H H15 0.9635 -0.1118 0.5544 0.091 Uiso calc R 1 . .
C C6 0.8742(3) -0.04016(14) 0.62658(16) 0.0592(7) Uani d . 1 . .
C C7 0.6928(3) 0.14519(15) 0.57527(17) 0.0700(8) Uani d . 1 . .
H H17 0.6661 0.1597 0.5197 0.084 Uiso calc R 1 . .
C C8 0.8102(3) 0.17315(13) 0.61376(18) 0.0626(7) Uani d . 1 . .
C C9 0.8793(4) 0.21882(16) 0.5668(2) 0.0853(10) Uani d . 1 . .
H H19 0.8529 0.2326 0.5108 0.102 Uiso calc R 1 . .
C C10 0.9896(4) 0.24404(19) 0.6048(3) 0.0983(12) Uani d . 1 . .
H H110 1.0392 0.2749 0.5746 0.118 Uiso calc R 1 . .
C C11 1.0236(3) 0.22310(17) 0.6859(3) 0.0909(11) Uani d . 1 . .
H H111 1.0967 0.2402 0.7124 0.109 Uiso calc R 1 . .
C C12 0.9506(3) 0.17601(14) 0.7310(2) 0.0653(7) Uani d . 1 . .
C C13 0.6451(3) 0.15710(16) 0.8919(2) 0.0692(8) Uani d . 1 . .
H H113 0.6184 0.1946 0.9242 0.083 Uiso calc R 1 . .
C C14 0.7211(3) 0.10385(16) 0.93539(17) 0.0636(7) Uani d . 1 . .
C C15 0.7400(3) 0.1047(2) 1.02461(19) 0.0810(10) Uani d . 1 . .
H H115 0.7098 0.1408 1.0579 0.097 Uiso calc R 1 . .
C C16 0.8033(3) 0.0520(2) 1.0640(2) 0.0917(12) Uani d . 1 . .
H H116 0.8188 0.0521 1.1243 0.110 Uiso calc R 1 . .
C C17 0.8438(3) -0.0010(2) 1.01347(19) 0.0798(9) Uani d . 1 . .
H H117 0.8837 -0.0384 1.0398 0.096 Uiso calc R 1 . .
C C18 0.8255(2) 0.00089(16) 0.92292(17) 0.0617(7) Uani d . 1 . .
C C19 0.5267(3) 0.20263(14) 0.7749(2) 0.0762(8) Uani d . 1 . .
H H119 0.5538 0.2173 0.7176 0.091 Uiso calc R 1 . .
H H219 0.5223 0.2427 0.8126 0.091 Uiso calc R 1 . .
C C20 0.3998(3) 0.16906(16) 0.7667(2) 0.0797(9) Uani d . 1 . .
H H120 0.3704 0.1580 0.8247 0.096 Uiso calc R 1 . .
H H220 0.3405 0.2009 0.7395 0.096 Uiso calc R 1 . .
C C21 0.4457(3) 0.00845(15) 0.8126(2) 0.0741(8) Uani d . 1 . .
H H121 0.4650 0.0368 0.8635 0.089 Uiso calc R 1 . .
H H221 0.4106 -0.0345 0.8327 0.089 Uiso calc R 1 . .
C C22 0.3509(3) 0.04519(17) 0.7517(3) 0.0881(10) Uani d . 1 . .
H H122 0.3248 0.0145 0.7046 0.106 Uiso calc R 1 . .
H H222 0.2772 0.0572 0.7845 0.106 Uiso calc R 1 . .
C C23 0.5065(4) 0.07940(17) 0.5765(2) 0.0853(10) Uani d . 1 . .
H H123 0.4991 0.0300 0.5830 0.102 Uiso calc R 1 . .
H H223 0.5032 0.0901 0.5143 0.102 Uiso calc R 1 . .
C C24 0.3977(3) 0.11445(18) 0.6215(2) 0.0877(10) Uani d . 1 . .
H H124 0.3977 0.1629 0.6068 0.105 Uiso calc R 1 . .
H H224 0.3193 0.0950 0.5995 0.105 Uiso calc R 1 . .
C C30 0.8744(3) -0.05481(16) 0.8673(2) 0.0744(8) Uani d . 1 . .
H H130 0.8055 -0.0814 0.8438 0.112 Uiso calc R 1 . .
H H230 0.9288 -0.0839 0.9021 0.112 Uiso calc R 1 . .
H H330 0.9204 -0.0353 0.8201 0.112 Uiso calc R 1 . .
C C31 0.9740(3) 0.01363(15) 0.6228(2) 0.0850(10) Uani d . 1 . .
H H131 0.9486 0.0486 0.5817 0.127 Uiso calc R 1 . .
H H231 1.0510 -0.0068 0.6044 0.127 Uiso calc R 1 . .
H H331 0.9867 0.0336 0.6800 0.127 Uiso calc R 1 . .
C C32 0.9911(3) 0.15225(18) 0.8189(2) 0.0857(10) Uani d . 1 . .
H H132 0.9340 0.1692 0.8616 0.129 Uiso calc R 1 . .
H H232 1.0740 0.1691 0.8324 0.129 Uiso calc R 1 . .
H H332 0.9915 0.1030 0.8201 0.129 Uiso calc R 1 . .

loop_
_atom_site_aniso_label
_atom_site_aniso_U_11
_atom_site_aniso_U_22
_atom_site_aniso_U_33
_atom_site_aniso_U_12
_atom_site_aniso_U_13
_atom_site_aniso_U_23
Zn1 0.05306(18) 0.04371(16) 0.04803(16) -0.00283(13) 0.00203(12) 0.00111(12)
Cl1 0.0853(6) 0.0594(5) 0.0873(5) -0.0086(4) 0.0228(4) -0.0007(4)
Cl2 0.0957(7) 0.0756(6) 0.1068(7) -0.0024(5) -0.0096(6) -0.0124(5)
N1 0.0769(16) 0.0516(13) 0.0534(12) -0.0011(11) -0.0069(11) 0.0022(11)
N2 0.0585(14) 0.0434(11) 0.0624(13) -0.0001(10) 0.0149(10) 0.0004(10)
N3 0.0475(12) 0.0660(14) 0.0494(11) -0.0097(10) 0.0037(9) -0.0008(10)
N4 0.0527(13) 0.0515(13) 0.0704(15) -0.0023(10) 0.0067(11) -0.0057(11)
N5 0.0488(12) 0.0494(13) 0.0681(13) -0.0038(10) 0.0020(10) 0.0108(10)
N6 0.0645(14) 0.0408(11) 0.0509(11) -0.0009(10) -0.0038(10) 0.0014(9)
N7 0.0638(15) 0.0612(16) 0.0959(19) -0.0038(12) -0.0078(13) 0.0111(14)
O1 0.215(4) 0.153(3) 0.118(2) 0.070(3) 0.068(2) 0.041(2)
O2 0.152(3) 0.0787(18) 0.183(3) 0.0172(16) 0.096(2) 0.0119(18)
O3 0.133(3) 0.172(3) 0.173(3) -0.015(2) -0.027(2) -0.046(2)
O4 0.123(2) 0.0704(17) 0.239(4) -0.0249(16) 0.040(2) -0.006(2)
O5 0.469(9) 0.340(7) 0.091(2) -0.263(7) 0.101(4) -0.067(3)
O6 0.217(4) 0.198(4) 0.187(4) 0.107(4) -0.041(3) -0.065(3)
O7 0.206(3) 0.093(2) 0.126(2) -0.051(2) -0.020(2) -0.0245(17)
O8 0.174(3) 0.235(4) 0.114(2) 0.045(3) -0.048(2) -0.028(2)
C1 0.0603(17) 0.0489(16) 0.0830(19) -0.0123(13) -0.0093(14) 0.0090(14)
C2 0.0627(17) 0.0425(14) 0.0679(16) -0.0039(12) -0.0128(13) 0.0009(12)
C3 0.089(2) 0.0458(16) 0.101(2) -0.0089(15) -0.0134(19) -0.0096(16)
C4 0.108(3) 0.0555(19) 0.099(2) 0.0069(19) -0.006(2) -0.0258(18)
C5 0.095(2) 0.0597(19) 0.0733(19) 0.0133(17) 0.0127(17) -0.0103(16)
C6 0.0740(19) 0.0470(15) 0.0569(15) 0.0058(13) 0.0058(14) -0.0008(12)
C7 0.102(2) 0.0608(17) 0.0470(14) 0.0097(16) 0.0067(15) 0.0117(13)
C8 0.080(2) 0.0462(15) 0.0628(16) 0.0032(13) 0.0197(15) 0.0064(13)
C9 0.112(3) 0.0602(19) 0.085(2) 0.0049(19) 0.040(2) 0.0154(17)
C10 0.109(3) 0.074(2) 0.114(3) -0.018(2) 0.051(3) 0.009(2)
C11 0.078(2) 0.072(2) 0.124(3) -0.0214(17) 0.034(2) -0.011(2)
C12 0.0579(17) 0.0506(16) 0.088(2) -0.0023(13) 0.0203(15) -0.0032(14)
C13 0.0622(18) 0.073(2) 0.0735(19) -0.0076(15) 0.0177(15) -0.0233(16)
C14 0.0514(16) 0.084(2) 0.0556(15) -0.0138(15) 0.0109(13) -0.0136(15)
C15 0.063(2) 0.128(3) 0.0529(17) -0.017(2) 0.0134(15) -0.0225(19)
C16 0.062(2) 0.164(4) 0.0484(16) -0.024(2) 0.0043(15) 0.001(2)
C17 0.0592(19) 0.121(3) 0.0585(17) -0.0148(18) -0.0045(14) 0.0221(19)
C18 0.0465(15) 0.081(2) 0.0568(15) -0.0151(14) -0.0048(12) 0.0100(14)
C19 0.074(2) 0.0470(16) 0.108(2) 0.0126(14) 0.0067(17) -0.0040(16)
C20 0.0607(19) 0.067(2) 0.111(2) 0.0159(15) 0.0032(17) 0.0105(18)
C21 0.0602(18) 0.0640(18) 0.099(2) -0.0030(14) 0.0185(16) 0.0195(16)
C22 0.0488(17) 0.072(2) 0.144(3) -0.0060(15) 0.0046(18) 0.020(2)
C23 0.113(3) 0.076(2) 0.0643(17) -0.014(2) -0.0344(18) 0.0049(16)
C24 0.077(2) 0.079(2) 0.106(3) 0.0018(18) -0.033(2) 0.017(2)
C30 0.076(2) 0.073(2) 0.0731(18) 0.0047(15) -0.0185(16) 0.0148(15)
C31 0.085(2) 0.0589(18) 0.113(2) 0.0008(16) 0.0425(19) -0.0052(18)
C32 0.066(2) 0.086(2) 0.105(3) -0.0150(17) -0.0054(18) 0.002(2)

loop_
_atom_type_symbol
_atom_type_description
_atom_type_scat_dispersion_real
_atom_type_scat_dispersion_imag
_atom_type_scat_source
C C 0.0033 0.0016 'International Tables Vol C Tables 4.2.6.8 and 6.1.1.4'
H H 0.0000 0.0000 'International Tables Vol C Tables 4.2.6.8 and 6.1.1.4'
N N 0.0061 0.0033 'International Tables Vol C Tables 4.2.6.8 and 6.1.1.4'
O O 0.0106 0.0060 'International Tables Vol C Tables 4.2.6.8 and 6.1.1.4'
Cl Cl 0.1484 0.1585 'International Tables Vol C Tables 4.2.6.8 and 6.1.1.4'
Zn Zn 0.2839 1.4301 'International Tables Vol C Tables 4.2.6.8 and 6.1.1.4'

loop_
_geom_angle_atom_site_label_1
_geom_angle_atom_site_label_2
_geom_angle_atom_site_label_3
_geom_angle_site_symmetry_1
_geom_angle_site_symmetry_3
_geom_angle
_geom_angle_publ_flag
N5 Zn1 N4 . . 100.20(8) ?
N5 Zn1 N1 . . 98.35(9) ?
N4 Zn1 N1 . . 97.49(9) ?
N5 Zn1 N3 . . 86.61(8) ?
N4 Zn1 N3 . . 76.11(8) ?
N1 Zn1 N3 . . 172.58(8) ?
N5 Zn1 N2 . . 171.22(8) ?
N4 Zn1 N2 . . 86.98(8) ?
N1 Zn1 N2 . . 75.54(8) ?
N3 Zn1 N2 . . 100.11(7) ?
N5 Zn1 N6 . . 74.89(8) ?
N4 Zn1 N6 . . 174.09(7) ?
N1 Zn1 N6 . . 86.59(7) ?
N3 Zn1 N6 . . 100.08(7) ?
N2 Zn1 N6 . . 98.21(7) ?
O4 Cl1 O1 . . 112.8(2) ?
O4 Cl1 O2 . . 112.73(18) ?
O1 Cl1 O2 . . 112.33(18) ?
O4 Cl1 O3 . . 106.5(2) ?
O1 Cl1 O3 . . 103.2(3) ?
O2 Cl1 O3 . . 108.5(2) ?
O5 Cl2 O6 . . 113.4(4) ?
O5 Cl2 O7 . . 107.7(2) ?
O6 Cl2 O7 . . 112.3(3) ?
O5 Cl2 O8 . . 111.4(4) ?
O6 Cl2 O8 . . 99.4(2) ?
O7 Cl2 O8 . . 112.7(2) ?
C7 N1 C23 . . 119.7(2) ?
C7 N1 Zn1 . . 117.5(2) ?
C23 N1 Zn1 . . 122.63(19) ?
C12 N2 C8 . . 117.8(2) ?
C12 N2 Zn1 . . 133.87(18) ?
C8 N2 Zn1 . . 108.35(18) ?
C18 N3 C14 . . 117.7(2) ?
C18 N3 Zn1 . . 133.00(18) ?
C14 N3 Zn1 . . 108.88(18) ?
C13 N4 C19 . . 118.9(3) ?
C13 N4 Zn1 . . 117.1(2) ?
C19 N4 Zn1 . . 123.99(19) ?
C1 N5 C21 . . 119.4(2) ?
C1 N5 Zn1 . . 118.32(19) ?
C21 N5 Zn1 . . 122.21(18) ?
C6 N6 C2 . . 118.3(2) ?
C6 N6 Zn1 . . 133.57(17) ?
C2 N6 Zn1 . . 107.98(17) ?
C24 N7 C20 . . 117.4(3) ?
C24 N7 C22 . . 117.3(3) ?
C20 N7 C22 . . 117.3(3) ?
N5 C1 C2 . . 121.7(2) ?
N5 C1 H11 . . 119.1 ?
C2 C1 H11 . . 119.1 ?
N6 C2 C3 . . 122.3(3) ?
N6 C2 C1 . . 116.7(2) ?
C3 C2 C1 . . 121.0(3) ?
C2 C3 C4 . . 119.1(3) ?
C2 C3 H13 . . 120.5 ?
C4 C3 H13 . . 120.5 ?
C5 C4 C3 . . 118.8(3) ?
C5 C4 H14 . . 120.6 ?
C3 C4 H14 . . 120.6 ?
C4 C5 C6 . . 120.6(3) ?
C4 C5 H15 . . 119.7 ?
C6 C5 H15 . . 119.7 ?
N6 C6 C5 . . 120.9(3) ?
N6 C6 C31 . . 118.8(2) ?
C5 C6 C31 . . 120.2(3) ?
N1 C7 C8 . . 121.7(2) ?
N1 C7 H17 . . 119.1 ?
C8 C7 H17 . . 119.1 ?
N2 C8 C9 . . 123.4(3) ?
N2 C8 C7 . . 116.9(2) ?
C9 C8 C7 . . 119.7(3) ?
C8 C9 C10 . . 118.3(3) ?
C8 C9 H19 . . 120.9 ?
C10 C9 H19 . . 120.9 ?
C11 C10 C9 . . 118.8(3) ?
C11 C10 H110 . . 120.6 ?
C9 C10 H110 . . 120.6 ?
C10 C11 C12 . . 120.9(4) ?
C10 C11 H111 . . 119.6 ?
C12 C11 H111 . . 119.6 ?
N2 C12 C11 . . 120.9(3) ?
N2 C12 C32 . . 119.0(2) ?
C11 C12 C32 . . 120.1(3) ?
N4 C13 C14 . . 121.2(3) ?
N4 C13 H113 . . 119.4 ?
C14 C13 H113 . . 119.4 ?
N3 C14 C15 . . 122.9(3) ?
N3 C14 C13 . . 116.6(2) ?
C15 C14 C13 . . 120.5(3) ?
C16 C15 C14 . . 119.2(3) ?
C16 C15 H115 . . 120.4 ?
C14 C15 H115 . . 120.4 ?
C15 C16 C17 . . 118.9(3) ?
C15 C16 H116 . . 120.5 ?
C17 C16 H116 . . 120.5 ?
C16 C17 C18 . . 120.2(3) ?
C16 C17 H117 . . 119.9 ?
C18 C17 H117 . . 119.9 ?
N3 C18 C17 . . 121.1(3) ?
N3 C18 C30 . . 118.5(2) ?
C17 C18 C30 . . 120.5(3) ?
N4 C19 C20 . . 108.5(2) ?
N4 C19 H119 . . 110.0 ?
C20 C19 H119 . . 110.0 ?
N4 C19 H219 . . 110.0 ?
C20 C19 H219 . . 110.0 ?
H119 C19 H219 . . 108.4 ?
N7 C20 C19 . . 111.4(2) ?
N7 C20 H120 . . 109.4 ?
C19 C20 H120 . . 109.4 ?
N7 C20 H220 . . 109.4 ?
C19 C20 H220 . . 109.4 ?
H120 C20 H220 . . 108.0 ?
N5 C21 C22 . . 108.9(2) ?
N5 C21 H121 . . 109.9 ?
C22 C21 H121 . . 109.9 ?
N5 C21 H221 . . 109.9 ?
C22 C21 H221 . . 109.9 ?
H121 C21 H221 . . 108.3 ?
N7 C22 C21 . . 111.3(2) ?
N7 C22 H122 . . 109.4 ?
C21 C22 H122 . . 109.4 ?
N7 C22 H222 . . 109.4 ?
C21 C22 H222 . . 109.4 ?
H122 C22 H222 . . 108.0 ?
N1 C23 C24 . . 110.7(3) ?
N1 C23 H123 . . 109.5 ?
C24 C23 H123 . . 109.5 ?
N1 C23 H223 . . 109.5 ?
C24 C23 H223 . . 109.5 ?
H123 C23 H223 . . 108.1 ?
N7 C24 C23 . . 112.5(2) ?
N7 C24 H124 . . 109.1 ?
C23 C24 H124 . . 109.1 ?
N7 C24 H224 . . 109.1 ?
C23 C24 H224 . . 109.1 ?
H124 C24 H224 . . 107.8 ?
C18 C30 H130 . . 109.5 ?
C18 C30 H230 . . 109.5 ?
H130 C30 H230 . . 109.5 ?
C18 C30 H330 . . 109.5 ?
H130 C30 H330 . . 109.5 ?
H230 C30 H330 . . 109.5 ?
C6 C31 H131 . . 109.5 ?
C6 C31 H231 . . 109.5 ?
H131 C31 H231 . . 109.5 ?
C6 C31 H331 . . 109.5 ?
H131 C31 H331 . . 109.5 ?
H231 C31 H331 . . 109.5 ?
C12 C32 H132 . . 109.5 ?
C12 C32 H232 . . 109.5 ?
H132 C32 H232 . . 109.5 ?
C12 C32 H332 . . 109.5 ?
H132 C32 H332 . . 109.5 ?
H232 C32 H332 . . 109.5 ?

loop_
_geom_bond_atom_site_label_1
_geom_bond_atom_site_label_2
_geom_bond_site_symmetry_2
_geom_bond_distance
_geom_bond_publ_flag
Zn1 N5 . 2.091(2) ?
Zn1 N4 . 2.097(2) ?
Zn1 N1 . 2.113(2) ?
Zn1 N3 . 2.305(2) ?
Zn1 N2 . 2.355(2) ?
Zn1 N6 . 2.366(2) ?
Cl1 O4 . 1.392(3) ?
Cl1 O1 . 1.394(3) ?
Cl1 O2 . 1.399(2) ?
Cl1 O3 . 1.426(4) ?
Cl2 O5 . 1.247(4) ?
Cl2 O6 . 1.385(4) ?
Cl2 O7 . 1.389(3) ?
Cl2 O8 . 1.412(3) ?
N1 C7 . 1.249(3) ?
N1 C23 . 1.481(4) ?
N2 C12 . 1.337(4) ?
N2 C8 . 1.349(3) ?
N3 C18 . 1.342(3) ?
N3 C14 . 1.351(3) ?
N4 C13 . 1.247(4) ?
N4 C19 . 1.458(4) ?
N5 C1 . 1.250(3) ?
N5 C21 . 1.465(3) ?
N6 C6 . 1.333(3) ?
N6 C2 . 1.350(3) ?
N7 C24 . 1.425(4) ?
N7 C20 . 1.446(4) ?
N7 C22 . 1.456(4) ?
C1 C2 . 1.448(4) ?
C1 H11 . 0.9300 ?
C2 C3 . 1.374(4) ?
C3 C4 . 1.377(5) ?
C3 H13 . 0.9300 ?
C4 C5 . 1.338(5) ?
C4 H14 . 0.9300 ?
C5 C6 . 1.400(4) ?
C5 H15 . 0.9300 ?
C6 C31 . 1.495(4) ?
C7 C8 . 1.472(4) ?
C7 H17 . 0.9300 ?
C8 C9 . 1.368(4) ?
C9 C10 . 1.387(5) ?
C9 H19 . 0.9300 ?
C10 C11 . 1.342(5) ?
C10 H110 . 0.9300 ?
C11 C12 . 1.394(4) ?
C11 H111 . 0.9300 ?
C12 C32 . 1.471(4) ?
C13 C14 . 1.464(4) ?
C13 H113 . 0.9300 ?
C14 C15 . 1.369(4) ?
C15 C16 . 1.359(5) ?
C15 H115 . 0.9300 ?
C16 C17 . 1.363(5) ?
C16 H116 . 0.9300 ?
C17 C18 . 1.388(4) ?
C17 H117 . 0.9300 ?
C18 C30 . 1.479(4) ?
C19 C20 . 1.504(4) ?
C19 H119 . 0.9700 ?
C19 H219 . 0.9700 ?
C20 H120 . 0.9700 ?
C20 H220 . 0.9700 ?
C21 C22 . 1.531(4) ?
C21 H121 . 0.9700 ?
C21 H221 . 0.9700 ?
C22 H122 . 0.9700 ?
C22 H222 . 0.9700 ?
C23 C24 . 1.523(5) ?
C23 H123 . 0.9700 ?
C23 H223 . 0.9700 ?
C24 H124 . 0.9700 ?
C24 H224 . 0.9700 ?
C30 H130 . 0.9600 ?
C30 H230 . 0.9600 ?
C30 H330 . 0.9600 ?
C31 H131 . 0.9600 ?
C31 H231 . 0.9600 ?
C31 H331 . 0.9600 ?
C32 H132 . 0.9600 ?
C32 H232 . 0.9600 ?
C32 H332 . 0.9600 ?
